data_2210337
loop_
_publ_author_name
'Sarma, Moumita Sen'
'Ellis, Carol A.'
'Moitra, Nirmalya '
'Roy, Abhijit'
'Tiekink, Edward R. T.'

_publ_section_title
;
 Di-\m~2~-methoxo-bis[benzyl(5-chloro-2-oxidobenzaldehyde
 thiosemicarbazonato)tin(IV)]
;
_journal_coeditor_code NG2050
_journal_issue 9
_journal_name_full 'Acta Crystallographica Section E'
_journal_page_first m2067
_journal_page_last m2069
_journal_paper_doi 10.1107/S1600536806029709
_journal_volume 62
_journal_year 2006
_chemical_formula_iupac '[Sn2 (C7 H7)2 (C8 H6 Cl N3 O S)2 (C H3 O)2]'
_chemical_formula_moiety 'C32 H32 Cl2 N6 O4 S2 Sn2'
_chemical_formula_sum 'C32 H32 Cl2 N6 O4 S2 Sn2'
_chemical_formula_weight 937.04
_chemical_name_systematic
;
Di-\m~2~-methoxo-bis[benzyl(5-chloro-2-oxidobenzaldehyde
thiosemicarbazonato)tin(IV)]
;
_space_group_IT_number 14
_symmetry_cell_setting monoclinic
_symmetry_space_group_name_Hall '-P 2ybc'
_symmetry_space_group_name_H-M 'P 1 21/c 1'
_atom_sites_solution_hydrogens geom
_atom_sites_solution_primary direct
_atom_sites_solution_secondary difmap
_audit_creation_method SHELXL-97
_cell_angle_alpha 90
_cell_angle_beta 117.367(5)
_cell_angle_gamma 90
_cell_formula_units_Z 2
_cell_length_a 11.617(7)
_cell_length_b 13.484(4)
_cell_length_c 12.430(4)
_cell_measurement_reflns_used 5633
_cell_measurement_temperature 173(2)
_cell_measurement_theta_max 25.0
_cell_measurement_theta_min 6.3
_cell_volume 1729.2(13)
_computing_cell_refinement CrystalClear
_computing_data_collection 'CrystalClear (Rigaku, 2005)'
_computing_data_reduction CrystalClear
_computing_molecular_graphics 'ORTEPII (Johnson, 1976) and DIAMOND (Crystal Impact, 2006)'
_computing_publication_material SHELXL97
_computing_structure_refinement 'SHELXL97 (Sheldrick, 1997)'
_computing_structure_solution 'PATTY in DIRDIF92 (Beurskens <i>et al.</i>,  1992)'
_diffrn_ambient_temperature 173(2)
_diffrn_measured_fraction_theta_full 0.981
_diffrn_measured_fraction_theta_max 0.981
_diffrn_measurement_device_type 'Rigaku AFC12\K/SATURN724'
_diffrn_measurement_method \w
_diffrn_radiation_monochromator graphite
_diffrn_radiation_source 'fine-focus sealed tube'
_diffrn_radiation_type MoK\a
_diffrn_radiation_wavelength 0.71070
_diffrn_reflns_av_R_equivalents 0.051
_diffrn_reflns_av_sigmaI/netI 0.022
_diffrn_reflns_limit_h_max 15
_diffrn_reflns_limit_h_min -15
_diffrn_reflns_limit_k_max 17
_diffrn_reflns_limit_k_min -17
_diffrn_reflns_limit_l_max 16
_diffrn_reflns_limit_l_min -16
_diffrn_reflns_number 44284
_diffrn_reflns_theta_full 27.6
_diffrn_reflns_theta_max 27.55
_diffrn_reflns_theta_min 6.33
_diffrn_standards_decay_% '< 1'
_diffrn_standards_interval_count 0
_diffrn_standards_number 0
_exptl_absorpt_coefficient_mu 1.767
_exptl_absorpt_correction_T_max 1
_exptl_absorpt_correction_T_min 0.813
_exptl_absorpt_correction_type multi-scan
_exptl_absorpt_process_details '(ABSCOR; Higashi, 1995)'
_exptl_crystal_colour 'pale yellow'
_exptl_crystal_density_diffrn 1.800
_exptl_crystal_density_method 'not measured'
_exptl_crystal_description prism
_exptl_crystal_F_000 928
_exptl_crystal_size_max 0.15
_exptl_crystal_size_mid 0.05
_exptl_crystal_size_min 0.05
_refine_diff_density_max 0.99
_refine_diff_density_min -0.77
_refine_ls_extinction_method none
_refine_ls_goodness_of_fit_ref 1.22
_refine_ls_hydrogen_treatment constr
_refine_ls_matrix_type full
_refine_ls_number_parameters 218
_refine_ls_number_reflns 3906
_refine_ls_number_restraints 0
_refine_ls_restrained_S_all 1.22
_refine_ls_R_factor_all 0.050
_refine_ls_R_factor_gt 0.050
_refine_ls_shift/su_max 0.000
_refine_ls_shift/su_mean 0.000
_refine_ls_structure_factor_coef Fsqd
_refine_ls_weighting_details 'calc w=1/[\s^2^(Fo^2^)+(0.0396P)^2^+5.0883P] where P=(Fo^2^+2Fc^2^)/3'
_refine_ls_weighting_scheme calc
_refine_ls_wR_factor_gt 0.117
_refine_ls_wR_factor_ref 0.117
_reflns_number_gt 3887
_reflns_number_total 3906
_reflns_threshold_expression I>2\s(I)
_cod_data_source_file ng2050.cif
_cod_data_source_block I
_cod_original_cell_volume 1729.1(13)
_cod_original_sg_symbol_H-M 'P 21/c'
_cod_database_code 2210337
_cod_database_fobs_code 2210337

loop_
_symmetry_equiv_pos_as_xyz
'x, y, z'
'-x, y+1/2, -z+1/2'
'-x, -y, -z'
'x, -y-1/2, z-1/2'

loop_
_atom_site_type_symbol
_atom_site_label
_atom_site_fract_x
_atom_site_fract_y
_atom_site_fract_z
_atom_site_U_iso_or_equiv
_atom_site_adp_type
_atom_site_calc_flag
_atom_site_refinement_flags
_atom_site_occupancy
Sn Sn 0.12263(3) 0.07572(2) 0.09858(2) 0.03440(12) Uani d . 1
Cl Cl1 -0.24644(15) 0.11846(13) 0.44193(15) 0.0631(4) Uani d . 1
S S1 0.30172(12) -0.04494(12) 0.14315(11) 0.0485(3) Uani d . 1
O O1 -0.0153(3) 0.1608(3) 0.1130(3) 0.0395(7) Uani d . 1
O O2 0.0048(3) 0.0455(2) -0.0866(3) 0.0349(7) Uani d . 1
N N1 0.4961(4) -0.0644(4) 0.3605(4) 0.0554(13) Uani d . 1
H H1A 0.5392 -0.0585 0.4398 0.067 Uiso calc R 1
H H1B 0.5311 -0.0961 0.3208 0.067 Uiso calc R 1
N N2 0.3298(3) 0.0213(3) 0.3643(3) 0.0383(9) Uani d . 1
N N3 0.2059(3) 0.0597(3) 0.2982(3) 0.0335(8) Uani d . 1
C C1 0.3770(4) -0.0252(4) 0.3001(4) 0.0435(11) Uani d . 1
C C2 0.1447(4) 0.0804(3) 0.3595(4) 0.0372(10) Uani d . 1
H H2 0.1914 0.0738 0.4450 0.045 Uiso calc R 1
C C3 0.0109(4) 0.1126(4) 0.3098(4) 0.0371(9) Uani d . 1
C C4 -0.0630(4) 0.1475(4) 0.1906(4) 0.0377(10) Uani d . 1
C C5 -0.1933(5) 0.1740(4) 0.1534(5) 0.0445(11) Uani d . 1
H H5 -0.2442 0.1978 0.0733 0.053 Uiso calc R 1
C C6 -0.2487(5) 0.1665(4) 0.2300(5) 0.0469(12) Uani d . 1
H H6 -0.3364 0.1855 0.2031 0.056 Uiso calc R 1
C C7 -0.1759(5) 0.1312(4) 0.3461(5) 0.0465(11) Uani d . 1
C C8 -0.0470(5) 0.1054(4) 0.3857(4) 0.0417(10) Uani d . 1
H H8 0.0027 0.0822 0.4662 0.050 Uiso calc R 1
C C9 0.2144(5) 0.2094(4) 0.0781(4) 0.0430(11) Uani d . 1
H H9A 0.2780 0.1915 0.0490 0.052 Uiso calc R 1
H H9B 0.1479 0.2527 0.0165 0.052 Uiso calc R 1
C C10 0.2819(5) 0.2650(4) 0.1949(4) 0.0419(10) Uani d . 1
C C11 0.4068(5) 0.2391(4) 0.2796(5) 0.0521(13) Uani d . 1
H H11 0.4500 0.1864 0.2624 0.063 Uiso calc R 1
C C12 0.4689(6) 0.2889(5) 0.3885(6) 0.0655(17) Uani d . 1
H H12 0.5529 0.2686 0.4467 0.079 Uiso calc R 1
C C13 0.4101(7) 0.3672(5) 0.4129(6) 0.0647(17) Uani d . 1
H H13 0.4543 0.4024 0.4870 0.078 Uiso calc R 1
C C14 0.2878(7) 0.3948(5) 0.3311(6) 0.0620(16) Uani d . 1
H H14 0.2469 0.4496 0.3476 0.074 Uiso calc R 1
C C15 0.2232(6) 0.3422(4) 0.2231(5) 0.0513(13) Uani d . 1
H H15 0.1368 0.3600 0.1678 0.062 Uiso calc R 1
C C16 -0.0346(6) 0.1260(4) -0.1710(5) 0.0534(13) Uani d . 1
H H16A -0.0828 0.1746 -0.1488 0.080 Uiso calc R 1
H H16B -0.0902 0.1008 -0.2527 0.080 Uiso calc R 1
H H16C 0.0421 0.1577 -0.1693 0.080 Uiso calc R 1

loop_
_atom_site_aniso_label
_atom_site_aniso_U_11
_atom_site_aniso_U_22
_atom_site_aniso_U_33
_atom_site_aniso_U_12
_atom_site_aniso_U_13
_atom_site_aniso_U_23
Sn 0.02894(17) 0.0410(2) 0.02513(17) 0.00197(11) 0.00540(12) -0.00128(11)
Cl1 0.0609(9) 0.0708(10) 0.0727(10) 0.0122(7) 0.0437(8) 0.0107(8)
S1 0.0373(6) 0.0666(8) 0.0315(6) 0.0152(6) 0.0072(5) -0.0067(5)
O1 0.0342(16) 0.0477(19) 0.0319(15) 0.0080(14) 0.0111(13) 0.0039(14)
O2 0.0373(16) 0.0350(15) 0.0219(13) -0.0010(13) 0.0046(12) 0.0016(12)
N1 0.034(2) 0.083(3) 0.038(2) 0.022(2) 0.0061(18) -0.005(2)
N2 0.0225(16) 0.053(2) 0.0278(17) 0.0067(16) 0.0015(14) 0.0021(16)
N3 0.0255(17) 0.044(2) 0.0211(16) 0.0049(14) 0.0025(13) -0.0006(14)
C1 0.029(2) 0.061(3) 0.033(2) 0.001(2) 0.0073(18) -0.002(2)
C2 0.033(2) 0.046(3) 0.025(2) 0.0052(18) 0.0072(17) 0.0001(17)
C3 0.031(2) 0.038(2) 0.034(2) 0.0034(18) 0.0091(17) -0.0013(18)
C4 0.032(2) 0.040(2) 0.035(2) 0.0049(18) 0.0102(18) -0.0023(18)
C5 0.032(2) 0.051(3) 0.040(2) 0.006(2) 0.0072(19) 0.000(2)
C6 0.032(2) 0.054(3) 0.051(3) 0.009(2) 0.016(2) 0.000(2)
C7 0.047(3) 0.044(3) 0.054(3) 0.003(2) 0.028(2) -0.003(2)
C8 0.038(2) 0.046(3) 0.036(2) 0.004(2) 0.0120(19) -0.001(2)
C9 0.044(3) 0.048(3) 0.035(2) -0.006(2) 0.016(2) -0.003(2)
C10 0.040(2) 0.045(3) 0.039(2) -0.011(2) 0.017(2) -0.005(2)
C11 0.033(2) 0.059(3) 0.054(3) -0.008(2) 0.011(2) -0.008(3)
C12 0.037(3) 0.081(5) 0.060(4) -0.017(3) 0.006(3) -0.003(3)
C13 0.065(4) 0.067(4) 0.051(3) -0.027(3) 0.017(3) -0.015(3)
C14 0.091(5) 0.044(3) 0.056(3) -0.002(3) 0.037(3) -0.005(3)
C15 0.053(3) 0.053(3) 0.038(3) 0.008(2) 0.013(2) 0.003(2)
C16 0.059(3) 0.050(3) 0.034(2) 0.000(3) 0.007(2) 0.007(2)

loop_
_atom_type_symbol
_atom_type_description
_atom_type_scat_dispersion_real
_atom_type_scat_dispersion_imag
_atom_type_scat_source
C C 0.0033 0.0016 'International Tables Vol C Tables 4.2.6.8 and 6.1.1.4'
H H 0.0000 0.0000 'International Tables Vol C Tables 4.2.6.8 and 6.1.1.4'
Cl Cl 0.1484 0.1585 'International Tables Vol C Tables 4.2.6.8 and 6.1.1.4'
N N 0.0061 0.0033 'International Tables Vol C Tables 4.2.6.8 and 6.1.1.4'
O O 0.0106 0.0060 'International Tables Vol C Tables 4.2.6.8 and 6.1.1.4'
S S 0.1246 0.1234 'International Tables Vol C Tables 4.2.6.8 and 6.1.1.4'
Sn Sn -0.6537 1.4246 'International Tables Vol C Tables 4.2.6.8 and 6.1.1.4'

loop_
_geom_angle_atom_site_label_1
_geom_angle_atom_site_label_2
_geom_angle_atom_site_label_3
_geom_angle_site_symmetry_1
_geom_angle_site_symmetry_3
_geom_angle
_geom_angle_publ_flag
S1 Sn O1 . . 162.51(9) y
S1 Sn O2 . . 99.97(10) y
S1 Sn N3 . . 78.35(10) y
S1 Sn C9 . . 99.41(15) y
S1 Sn O2 . 3 89.82(10) y
O1 Sn O2 . . 93.59(13) y
O1 Sn N3 . . 85.00(13) y
O1 Sn C9 . . 89.49(17) y
O1 Sn O2 . 3 83.75(14) y
O2 Sn N3 . . 158.79(14) y
O2 Sn C9 . . 98.05(15) y
O2 Sn O2 . 3 72.46(13) y
C9 Sn O2 . 3 167.90(16) y
C9 Sn N3 . . 103.09(16) y
N3 Sn O2 . 3 86.36(13) y
Sn S1 C1 . . 94.97(18) y
Sn O1 C4 . . 126.4(3) y
Sn O2 C16 . . 118.9(3) y
Sn O2 C16 3 . 123.0(3) y
Sn O2 Sn . 3 107.54(13) y
C1 N1 H1A . . 120.0 ?
C1 N1 H1B . . 120.0 ?
H1A N1 H1B . . 120.0 ?
C1 N2 N3 . . 115.2(4) ?
C2 N3 N2 . . 115.7(4) ?
Sn N3 N2 . . 119.9(3) y
Sn N3 C2 . . 124.3(3) y
N2 C1 N1 . . 117.2(4) ?
N2 C1 S1 . . 127.8(4) ?
N1 C1 S1 . . 114.9(4) ?
N3 C2 C3 . . 126.0(4) ?
N3 C2 H2 . . 117.0 ?
C3 C2 H2 . . 117.0 ?
C4 C3 C8 . . 119.1(4) ?
C4 C3 C2 . . 124.3(4) ?
C8 C3 C2 . . 116.6(4) ?
O1 C4 C5 . . 118.1(4) ?
O1 C4 C3 . . 123.6(4) ?
C5 C4 C3 . . 118.2(4) ?
C4 C5 C6 . . 121.8(5) ?
C4 C5 H5 . . 119.1 ?
C6 C5 H5 . . 119.1 ?
C7 C6 C5 . . 119.5(5) ?
C7 C6 H6 . . 120.3 ?
C5 C6 H6 . . 120.3 ?
C6 C7 C8 . . 120.0(5) ?
C6 C7 Cl1 . . 119.7(4) ?
C8 C7 Cl1 . . 120.3(4) ?
C7 C8 C3 . . 121.4(5) ?
C7 C8 H8 . . 119.3 ?
C3 C8 H8 . . 119.3 ?
C10 C9 Sn . . 111.7(3) ?
C10 C9 H9A . . 109.3 ?
Sn C9 H9A . . 109.3 ?
C10 C9 H9B . . 109.3 ?
Sn C9 H9B . . 109.3 ?
H9A C9 H9B . . 107.9 ?
C15 C10 C11 . . 117.6(5) ?
C15 C10 C9 . . 121.8(5) ?
C11 C10 C9 . . 120.6(5) ?
C12 C11 C10 . . 121.0(6) ?
C12 C11 H11 . . 119.5 ?
C10 C11 H11 . . 119.5 ?
C11 C12 C13 . . 120.3(6) ?
C11 C12 H12 . . 119.8 ?
C13 C12 H12 . . 119.8 ?
C12 C13 C14 . . 120.1(6) ?
C12 C13 H13 . . 120.0 ?
C14 C13 H13 . . 120.0 ?
C15 C14 C13 . . 119.6(6) ?
C15 C14 H14 . . 120.2 ?
C13 C14 H14 . . 120.2 ?
C14 C15 C10 . . 121.4(5) ?
C14 C15 H15 . . 119.3 ?
C10 C15 H15 . . 119.3 ?
O2 C16 H16A . . 109.5 ?
O2 C16 H16B . . 109.5 ?
H16A C16 H16B . . 109.5 ?
O2 C16 H16C . . 109.5 ?
H16A C16 H16C . . 109.5 ?
H16B C16 H16C . . 109.5 ?

loop_
_geom_bond_atom_site_label_1
_geom_bond_atom_site_label_2
_geom_bond_site_symmetry_2
_geom_bond_distance
_geom_bond_publ_flag
Sn S1 . 2.4945(16) y
Sn N3 . 2.221(4) y
Sn O1 . 2.045(3) y
Sn O2 . 2.108(3) y
Sn C9 . 2.168(5) y
Sn O2 3 2.164(3) y
Cl1 C7 . 1.737(5) ?
S1 C1 . 1.753(5) y
O1 C4 . 1.326(6) y
O2 C16 . 1.430(6) y
O2 Sn 3 2.164(3) ?
N1 C1 . 1.343(6) y
N1 H1A . 0.8800 ?
N1 H1B . 0.8800 ?
N2 N3 . 1.388(5) y
N2 C1 . 1.317(6) y
N3 C2 . 1.289(6) y
C2 C3 . 1.450(6) ?
C2 H2 . 0.9500 ?
C3 C4 . 1.409(6) ?
C3 C8 . 1.391(7) ?
C4 C5 . 1.410(6) ?
C5 C6 . 1.377(7) ?
C5 H5 . 0.9500 ?
C6 C7 . 1.380(7) ?
C6 H6 . 0.9500 ?
C7 C8 . 1.388(7) ?
C8 H8 . 0.9500 ?
C9 C10 . 1.495(6) ?
C9 H9A . 0.9900 ?
C9 H9B . 0.9900 ?
C10 C15 . 1.375(7) ?
C10 C11 . 1.389(7) ?
C11 C12 . 1.380(8) ?
C11 H11 . 0.9500 ?
C12 C13 . 1.364(10) ?
C12 H12 . 0.9500 ?
C13 C14 . 1.366(10) ?
C13 H13 . 0.9500 ?
C14 C15 . 1.394(8) ?
C14 H14 . 0.9500 ?
C15 H15 . 0.9500 ?
C16 H16A . 0.9800 ?
C16 H16B . 0.9800 ?
C16 H16C . 0.9800 ?
